data_7123369
loop_
_publ_author_name
'Yadav, Ravi'
'Simler, Thomas'
'Gamer, Michael T.'
'K\"oppe, Ralf'
'Roesky, Peter W.'

_publ_section_title
;
 Rhenium is different: CO tetramerization induced by a divalent lanthanide
 complex in rhenium carbonyls
;
_journal_name_full 'Chemical Communications'
_journal_paper_doi 10.1039/C9CC02350J
_journal_year 2019
_chemical_formula_moiety 'C59 H78 Mn N4 O6 Yb, 1.5(C7 H8)'
_chemical_formula_sum 'C69.5 H90 Mn N4 O6 Yb'
_chemical_formula_weight 1305.43
_space_group_crystal_system triclinic
_space_group_IT_number 2
_space_group_name_Hall '-P 1'
_space_group_name_H-M_alt 'P -1'
_symmetry_space_group_name_Hall '-P 1'
_symmetry_space_group_name_H-M 'P -1'
_atom_sites_solution_hydrogens mixed
_atom_sites_solution_primary dual
_audit_creation_date 2018-10-17
_audit_creation_method
;
Olex2 1.2
(compiled 2018.05.29 svn.r3508 for OlexSys, GUI svn.r5506)
;
_audit_update_record
;
2019-03-22 deposited with the CCDC.    2019-04-18 downloaded from the CCDC.
;
_cell_angle_alpha 90.345(4)
_cell_angle_beta 96.876(4)
_cell_angle_gamma 98.184(4)
_cell_formula_units_Z 2
_cell_length_a 12.1458(6)
_cell_length_b 13.5433(7)
_cell_length_c 19.7641(10)
_cell_measurement_reflns_used 44823
_cell_measurement_temperature 100
_cell_measurement_theta_max 31.09
_cell_measurement_theta_min 2.12
_cell_volume 3193.9(3)
_computing_cell_refinement
;
X-Area Recipe 1.33.0.0 (STOE, 2015)
PLATON (A.L.Spek, 2009)
;
_computing_data_collection
;
X-Area WinXpose 2.0.22.0 (STOE, 2016)
;
_computing_data_reduction
;
X-Area Integrate 1.73.1.0 (STOE, 2018)
PLATON (A.L.Spek, 2009)
;
_computing_molecular_graphics 'Diamond 4, Olex2 (Dolomanov et al., 2009)'
_computing_publication_material
;
STOE & Cie GmbH, X-Area, software package for collecting single-crystal or
multi-domain crystal data on STOE area-detector diffractometers, for image 
processing, for the correction and scaling of reflection intensities and 
for outlier rejection, version 1.84, Darmstadt 2018
MS Word (Microsoft)
Olex2 (Dolomanov et al., 2009)
;
_computing_structure_refinement 'SHELXL-2018/3 (Sheldrick, 2015)'
_computing_structure_solution 'SHELXS-2018/3 (Sheldrick, 2015)'
_diffrn_ambient_temperature 100
_diffrn_detector Pilatus200K
_diffrn_detector_area_resol_mean 5.81
_diffrn_detector_type 'DECTRIS PILATUS 200K'
_diffrn_measured_fraction_theta_full 0.985
_diffrn_measured_fraction_theta_max 0.766
_diffrn_measurement_details
;
 396 frames, detector distance = 40 mm
;
_diffrn_measurement_device 'Eulerian 4-circle diffractometer'
_diffrn_measurement_device_type 'STOE STADIVARI'
_diffrn_measurement_method 'rotation method, \w scans'
_diffrn_radiation_collimation '0.5 mm diameter, monocapillary'
_diffrn_radiation_monochromator 'plane graphite'
_diffrn_radiation_polarisn_norm 0
_diffrn_radiation_probe x-ray
_diffrn_radiation_type MoK\a
_diffrn_radiation_wavelength 0.71073
_diffrn_reflns_av_R_equivalents 0.0250
_diffrn_reflns_av_unetI/netI 0.0474
_diffrn_reflns_Laue_measured_fraction_full 0.985
_diffrn_reflns_Laue_measured_fraction_max 0.766
_diffrn_reflns_limit_h_max 17
_diffrn_reflns_limit_h_min -16
_diffrn_reflns_limit_k_max 19
_diffrn_reflns_limit_k_min -18
_diffrn_reflns_limit_l_max 28
_diffrn_reflns_limit_l_min -28
_diffrn_reflns_number 30724
_diffrn_reflns_point_group_measured_fraction_full 0.985
_diffrn_reflns_point_group_measured_fraction_max 0.766
_diffrn_reflns_theta_full 26.000
_diffrn_reflns_theta_max 31.064
_diffrn_reflns_theta_min 2.431
_diffrn_source 'Mo Genix 3D HF'
_diffrn_source_current 1.000
_diffrn_source_power 0.050
_diffrn_source_voltage 50
_exptl_absorpt_coefficient_mu 1.706
_exptl_absorpt_correction_T_max 0.7621
_exptl_absorpt_correction_T_min 0.5320
_exptl_absorpt_correction_type multi-scan
_exptl_absorpt_process_details
;
STOE X-Red32, absorption correction by Gaussian integration, analogous to
P. Coppens, "The Evaluation of Absorption and Extinction in Single-Crystal
Structure Analysis", published in: F. R. Ahmed (Editor), "Crystallographic
Computing", Munksgaard, Copenhagen (1970), 255 - 270.
Afterwards scaling of reflection intensities was performed within STOE LANA.
J. Koziskova, F. Hahn, J. Richter, J. Kozisek, "Comparison of different
absorption corrections on the model structure of tetrakis(\m~2~-acetato)-
diaqua-di-copper(II)", Acta Chimica Slovaca, vol. 9, no. 2, 2016, pp. 136 - 140.
;
_exptl_crystal_colour orange
_exptl_crystal_colour_primary orange
_exptl_crystal_density_diffrn 1.357
_exptl_crystal_description fragment
_exptl_crystal_F_000 1356
_exptl_crystal_size_max 0.294
_exptl_crystal_size_mid 0.217
_exptl_crystal_size_min 0.132
_refine_diff_density_max 0.891
_refine_diff_density_min -0.571
_refine_diff_density_rms 0.098
_refine_ls_extinction_method none
_refine_ls_goodness_of_fit_ref 1.024
_refine_ls_hydrogen_treatment mixed
_refine_ls_matrix_type full
_refine_ls_number_parameters 777
_refine_ls_number_reflns 15702
_refine_ls_number_restraints 122
_refine_ls_restrained_S_all 1.020
_refine_ls_R_factor_all 0.0400
_refine_ls_R_factor_gt 0.0305
_refine_ls_shift/su_max 0.003
_refine_ls_shift/su_mean 0.000
_refine_ls_structure_factor_coef Fsqd
_refine_ls_weighting_details 'w=1/[\s^2^(Fo^2^)+(0.0365P)^2^] where P=(Fo^2^+2Fc^2^)/3'
_refine_ls_weighting_scheme calc
_refine_ls_wR_factor_gt 0.0665
_refine_ls_wR_factor_ref 0.0697
_reflns_Friedel_coverage 0.000
_reflns_number_gt 13513
_reflns_number_total 15702
_reflns_threshold_expression 'I > 2\s(I)'
_cod_data_source_file c9cc02350j2.cif
_cod_data_source_block ry330
_cod_original_formula_sum 'C69.50 H90 Mn N4 O6 Yb'
_cod_database_code 7123369
_shelx_shelxl_version_number 2018/3
_shelx_space_group_comment
;
The symmetry employed for this shelxl refinement is uniquely defined
by the following loop, which should always be used as a source of
symmetry information in preference to the above space-group names.
They are only intended as comments.
;
_shelx_estimated_absorpt_t_max 0.806
_shelx_estimated_absorpt_t_min 0.634
_olex2_refinement_description
;
1. Fixed Uiso
 At 1.2 times of:
  All C(H) groups, All C(H,H) groups
 At 1.5 times of:
  All C(H,H,H) groups
2. Restrained distances
 C68-C73 \\sim C73-C72 \\sim C72-C71 \\sim C71-C70 \\sim C70-C69 \\sim C69-C68
 with sigma of 0.02
 C68-C70 \\sim C68-C72 \\sim C69-C71 \\sim C73-C69 \\sim C72-C70 \\sim C73-C71
 with sigma of 0.04
 C67-C69 \\sim C67-C73
 with sigma of 0.04
3. Restrained planarity
 C67, C68, C69, C70, C71, C72, C73
 with sigma of 0.1
4. Uiso/Uaniso restraints and constraints
C67 \\sim C68 \\sim C69 \\sim C70 \\sim C71 \\sim C72 \\sim C73: within 2A with
sigma of 0.04 and sigma for terminal atoms of 0.08
5. Rigid body (RIGU) restrains
 C67, C68, C69, C70, C71, C72, C73
 with sigma for 1-2 distances of 0.004 and sigma for 1-3 distances of 0.004
6. Others
 Fixed Sof: C67(0.5) H67A(0.5) H67B(0.5) H67C(0.5) C68(0.5) C69(0.5) H69(0.5)
 C70(0.5) H70(0.5) C71(0.5) H71(0.5) C72(0.5) H72(0.5) C73(0.5) H73(0.5)
7.a Free rotating group:
 C67(C68,C69,C70,C71,C72,C73)
7.b Ternary CH refined with riding coordinates:
 C8(H8), C11(H11), C20(H20), C23(H23), C33(H33), C36(H36), C45(H45), C48(H48)
7.c Secondary CH2 refined with riding coordinates:
 C56(H56A,H56B), C57(H57A,H57B), C58(H58A,H58B), C59(H59A,H59B)
7.d Aromatic/amide H refined with riding coordinates:
 C4(H4), C5(H5), C6(H6), C16(H16), C17(H17), C18(H18), C29(H29), C30(H30),
 C31(H31), C41(H41), C42(H42), C43(H43), C69(H69), C70(H70), C71(H71), C72(H72),
  C73(H73), C62(H62), C63(H63), C64(H64), C65(H65), C66(H66)
7.e Idealised Me refined as rotating group:
 C9(H9A,H9B,H9C), C10(H10A,H10B,H10C), C12(H12A,H12B,H12C), C13(H13A,H13B,
 H13C), C21(H21A,H21B,H21C), C22(H22A,H22B,H22C), C24(H24A,H24B,H24C), C25(H25A,
 H25B,H25C), C34(H34A,H34B,H34C), C35(H35A,H35B,H35C), C37(H37A,H37B,H37C),
 C38(H38A,H38B,H38C), C46(H46A,H46B,H46C), C47(H47A,H47B,H47C), C49(H49A,H49B,
 H49C), C50(H50A,H50B,H50C), C67(H67A,H67B,H67C), C60(H60A,H60B,H60C)
;
_olex2_submission_special_instructions 'No special instructions were received'

loop_
_space_group_symop_operation_xyz
'x, y, z'
'-x, -y, -z'

loop_
_atom_site_label
_atom_site_type_symbol
_atom_site_fract_x
_atom_site_fract_y
_atom_site_fract_z
_atom_site_U_iso_or_equiv
_atom_site_adp_type
_atom_site_occupancy
_atom_site_site_symmetry_order
_atom_site_calc_flag
_atom_site_refinement_flags_posn
_atom_site_refinement_flags_adp
_atom_site_refinement_flags_occupancy
_atom_site_disorder_assembly
_atom_site_disorder_group
Yb Yb 0.38397(2) 0.68076(2) 0.74534(2) 0.01223(3) Uani 1 1 d . . . . .
Mn Mn 0.44131(3) 1.05995(3) 0.76291(2) 0.02240(9) Uani 1 1 d . . . . .
O1 O 0.43473(15) 0.84266(12) 0.75504(9) 0.0217(4) Uani 1 1 d . . . . .
O2 O 0.59635(18) 1.07965(15) 0.65642(11) 0.0357(5) Uani 1 1 d . . . . .
O3 O 0.28833(19) 1.04104(18) 0.87033(12) 0.0451(6) Uani 1 1 d . . . . .
O4 O 0.2712(2) 1.14631(17) 0.66975(12) 0.0436(6) Uani 1 1 d . . . . .
O5 O 0.61173(17) 1.17978(15) 0.86309(11) 0.0332(5) Uani 1 1 d . . . . .
O6 O 0.20921(14) 0.72768(12) 0.71713(9) 0.0189(4) Uani 1 1 d . . . . .
N1 N 0.29350(16) 0.59035(15) 0.82440(10) 0.0156(4) Uani 1 1 d . . . . .
N2 N 0.47670(16) 0.65393(15) 0.85309(10) 0.0156(4) Uani 1 1 d . . . . .
N3 N 0.51805(16) 0.61948(15) 0.69094(10) 0.0152(4) Uani 1 1 d . . . . .
N4 N 0.36485(16) 0.65714(15) 0.62647(10) 0.0150(4) Uani 1 1 d . . . . .
C1 C 0.3828(2) 0.60508(18) 0.87082(13) 0.0171(5) Uani 1 1 d . . . . .
C2 C 0.18846(19) 0.55155(18) 0.84747(12) 0.0160(5) Uani 1 1 d . . . . .
C3 C 0.1384(2) 0.45480(19) 0.82691(13) 0.0201(5) Uani 1 1 d . . . . .
C4 C 0.0374(2) 0.4166(2) 0.85033(14) 0.0237(6) Uani 1 1 d . . . . .
H4 H 0.003002 0.350758 0.837130 0.028 Uiso 1 1 calc R . . . .
C5 C -0.0130(2) 0.4731(2) 0.89241(14) 0.0254(6) Uani 1 1 d . . . . .
H5 H -0.081104 0.445772 0.908710 0.030 Uiso 1 1 calc R . . . .
C6 C 0.0351(2) 0.5688(2) 0.91071(14) 0.0245(6) Uani 1 1 d . . . . .
H6 H -0.000956 0.607259 0.939264 0.029 Uiso 1 1 calc R . . . .
C7 C 0.1358(2) 0.61113(19) 0.88845(13) 0.0204(5) Uani 1 1 d . . . . .
C8 C 0.1805(2) 0.71918(19) 0.90841(13) 0.0214(5) Uani 1 1 d . . . . .
H8 H 0.253367 0.736902 0.889471 0.026 Uiso 1 1 calc R . . . .
C9 C 0.2026(2) 0.7355(2) 0.98563(14) 0.0302(6) Uani 1 1 d . . . . .
H9A H 0.132296 0.718804 1.005436 0.045 Uiso 1 1 calc GR . . . .
H9B H 0.233297 0.805475 0.996292 0.045 Uiso 1 1 calc GR . . . .
H9C H 0.256529 0.692552 1.004740 0.045 Uiso 1 1 calc GR . . . .
C10 C 0.1005(2) 0.7889(2) 0.87780(15) 0.0300(6) Uani 1 1 d . . . . .
H10A H 0.086646 0.778050 0.828260 0.045 Uiso 1 1 calc GR . . . .
H10B H 0.134014 0.858311 0.888242 0.045 Uiso 1 1 calc GR . . . .
H10C H 0.029536 0.775111 0.897248 0.045 Uiso 1 1 calc GR . . . .
C11 C 0.1912(2) 0.38908(19) 0.78128(14) 0.0255(6) Uani 1 1 d . . . . .
H11 H 0.252602 0.432168 0.761441 0.031 Uiso 1 1 calc R . . . .
C12 C 0.2425(3) 0.3098(3) 0.82191(17) 0.0568(11) Uani 1 1 d . . . . .
H12A H 0.293461 0.341048 0.860796 0.085 Uiso 1 1 calc GR . . . .
H12B H 0.284349 0.273899 0.792900 0.085 Uiso 1 1 calc GR . . . .
H12C H 0.183097 0.262869 0.838487 0.085 Uiso 1 1 calc GR . . . .
C13 C 0.1094(3) 0.3405(3) 0.72304(17) 0.0490(9) Uani 1 1 d . . . . .
H13A H 0.053711 0.291181 0.740908 0.073 Uiso 1 1 calc GR . . . .
H13B H 0.149898 0.307285 0.691683 0.073 Uiso 1 1 calc GR . . . .
H13C H 0.071622 0.391465 0.698693 0.073 Uiso 1 1 calc GR . . . .
C14 C 0.57635(19) 0.65738(18) 0.90096(12) 0.0162(5) Uani 1 1 d . . . . .
C15 C 0.6251(2) 0.74815(19) 0.93457(13) 0.0198(5) Uani 1 1 d . . . . .
C16 C 0.7200(2) 0.7479(2) 0.98130(14) 0.0256(6) Uani 1 1 d . . . . .
H16 H 0.753043 0.808341 1.004752 0.031 Uiso 1 1 calc R . . . .
C17 C 0.7676(2) 0.6622(2) 0.99465(13) 0.0273(6) Uani 1 1 d . . . . .
H17 H 0.832351 0.663809 1.027028 0.033 Uiso 1 1 calc R . . . .
C18 C 0.7206(2) 0.5745(2) 0.96064(13) 0.0242(6) Uani 1 1 d . . . . .
H18 H 0.753840 0.515778 0.969639 0.029 Uiso 1 1 calc R . . . .
C19 C 0.6249(2) 0.56991(19) 0.91318(13) 0.0189(5) Uani 1 1 d . . . . .
C20 C 0.5788(2) 0.47131(19) 0.87657(13) 0.0213(5) Uani 1 1 d . . . . .
H20 H 0.523516 0.484609 0.837182 0.026 Uiso 1 1 calc R . . . .
C21 C 0.5174(2) 0.3983(2) 0.92354(16) 0.0305(7) Uani 1 1 d . . . . .
H21A H 0.570125 0.384126 0.962574 0.046 Uiso 1 1 calc GR . . . .
H21B H 0.486773 0.336097 0.898196 0.046 Uiso 1 1 calc GR . . . .
H21C H 0.456224 0.428161 0.939806 0.046 Uiso 1 1 calc GR . . . .
C22 C 0.6699(2) 0.4227(2) 0.84889(13) 0.0236(6) Uani 1 1 d . . . . .
H22A H 0.717055 0.472425 0.825107 0.035 Uiso 1 1 calc GR . . . .
H22B H 0.635475 0.368197 0.817033 0.035 Uiso 1 1 calc GR . . . .
H22C H 0.716003 0.396227 0.886678 0.035 Uiso 1 1 calc GR . . . .
C23 C 0.5729(2) 0.8423(2) 0.92281(14) 0.0261(6) Uani 1 1 d . . . . .
H23 H 0.536774 0.839716 0.874518 0.031 Uiso 1 1 calc R . . . .
C24 C 0.4814(3) 0.8466(2) 0.9685(2) 0.0408(8) Uani 1 1 d . . . . .
H24A H 0.427520 0.785146 0.962138 0.061 Uiso 1 1 calc GR . . . .
H24B H 0.442741 0.904048 0.956681 0.061 Uiso 1 1 calc GR . . . .
H24C H 0.514890 0.853332 1.016279 0.061 Uiso 1 1 calc GR . . . .
C25 C 0.6557(3) 0.9388(2) 0.93291(17) 0.0377(7) Uani 1 1 d . . . . .
H25A H 0.684182 0.948681 0.981365 0.057 Uiso 1 1 calc GR . . . .
H25B H 0.617812 0.995197 0.917271 0.057 Uiso 1 1 calc GR . . . .
H25C H 0.718373 0.934378 0.906580 0.057 Uiso 1 1 calc GR . . . .
C26 C 0.46550(19) 0.63047(17) 0.62962(12) 0.0155(5) Uani 1 1 d . . . . .
C27 C 0.62406(19) 0.58432(18) 0.69711(12) 0.0163(5) Uani 1 1 d . . . . .
C28 C 0.71855(19) 0.64688(19) 0.72861(12) 0.0179(5) Uani 1 1 d . . . . .
C29 C 0.8201(2) 0.6098(2) 0.73673(13) 0.0209(5) Uani 1 1 d . . . . .
H29 H 0.885009 0.650228 0.758706 0.025 Uiso 1 1 calc R . . . .
C30 C 0.8284(2) 0.5151(2) 0.71343(14) 0.0235(6) Uani 1 1 d . . . . .
H30 H 0.898885 0.491499 0.718699 0.028 Uiso 1 1 calc R . . . .
C31 C 0.7345(2) 0.4548(2) 0.68249(13) 0.0223(5) Uani 1 1 d . . . . .
H31 H 0.741404 0.390108 0.666129 0.027 Uiso 1 1 calc R . . . .
C32 C 0.6305(2) 0.48654(18) 0.67482(12) 0.0176(5) Uani 1 1 d . . . . .
C33 C 0.5264(2) 0.41725(18) 0.64399(13) 0.0203(5) Uani 1 1 d . . . . .
H33 H 0.484229 0.456343 0.609728 0.024 Uiso 1 1 calc R . . . .
C34 C 0.5512(2) 0.3254(2) 0.60660(15) 0.0283(6) Uani 1 1 d . . . . .
H34A H 0.598300 0.346496 0.570874 0.042 Uiso 1 1 calc GR . . . .
H34B H 0.480658 0.286741 0.585955 0.042 Uiso 1 1 calc GR . . . .
H34C H 0.590522 0.283938 0.639000 0.042 Uiso 1 1 calc GR . . . .
C35 C 0.4491(2) 0.3842(2) 0.69741(14) 0.0255(6) Uani 1 1 d . . . . .
H35A H 0.485085 0.340432 0.729652 0.038 Uiso 1 1 calc GR . . . .
H35B H 0.378416 0.347971 0.674960 0.038 Uiso 1 1 calc GR . . . .
H35C H 0.433965 0.442934 0.721972 0.038 Uiso 1 1 calc GR . . . .
C36 C 0.7103(2) 0.75247(19) 0.75063(14) 0.0224(5) Uani 1 1 d . . . . .
H36 H 0.637342 0.751145 0.769584 0.027 Uiso 1 1 calc R . . . .
C37 C 0.8029(2) 0.7964(2) 0.80580(16) 0.0314(7) Uani 1 1 d . . . . .
H37A H 0.807122 0.750551 0.843881 0.047 Uiso 1 1 calc GR . . . .
H37B H 0.786502 0.860657 0.822030 0.047 Uiso 1 1 calc GR . . . .
H37C H 0.874649 0.806356 0.787024 0.047 Uiso 1 1 calc GR . . . .
C38 C 0.7081(3) 0.8211(2) 0.68938(16) 0.0338(7) Uani 1 1 d . . . . .
H38A H 0.778482 0.823599 0.669396 0.051 Uiso 1 1 calc GR . . . .
H38B H 0.699274 0.888316 0.704292 0.051 Uiso 1 1 calc GR . . . .
H38C H 0.645172 0.795161 0.655211 0.051 Uiso 1 1 calc GR . . . .
C39 C 0.30003(19) 0.66883(18) 0.56230(12) 0.0168(5) Uani 1 1 d . . . . .
C40 C 0.2363(2) 0.58568(19) 0.52720(12) 0.0179(5) Uani 1 1 d . . . . .
C41 C 0.1660(2) 0.6008(2) 0.46819(13) 0.0214(5) Uani 1 1 d . . . . .
H41 H 0.122444 0.544852 0.444098 0.026 Uiso 1 1 calc R . . . .
C42 C 0.1585(2) 0.6950(2) 0.44409(13) 0.0241(6) Uani 1 1 d . . . . .
H42 H 0.108062 0.703924 0.404749 0.029 Uiso 1 1 calc R . . . .
C43 C 0.2242(2) 0.7759(2) 0.47720(13) 0.0223(5) Uani 1 1 d . . . . .
H43 H 0.220115 0.840531 0.459563 0.027 Uiso 1 1 calc R . . . .
C44 C 0.2968(2) 0.76543(19) 0.53622(12) 0.0185(5) Uani 1 1 d . . . . .
C45 C 0.3757(2) 0.85511(18) 0.56827(13) 0.0200(5) Uani 1 1 d . . . . .
H45 H 0.390249 0.844423 0.618377 0.024 Uiso 1 1 calc R . . . .
C46 C 0.4874(2) 0.8626(2) 0.53861(14) 0.0256(6) Uani 1 1 d . . . . .
H46A H 0.518619 0.800078 0.546025 0.038 Uiso 1 1 calc GR . . . .
H46B H 0.539998 0.917887 0.561233 0.038 Uiso 1 1 calc GR . . . .
H46C H 0.475146 0.874471 0.489611 0.038 Uiso 1 1 calc GR . . . .
C47 C 0.3282(2) 0.9538(2) 0.55780(14) 0.0267(6) Uani 1 1 d . . . . .
H47A H 0.324084 0.970694 0.509510 0.040 Uiso 1 1 calc GR . . . .
H47B H 0.377152 1.006932 0.585140 0.040 Uiso 1 1 calc GR . . . .
H47C H 0.252969 0.946698 0.572069 0.040 Uiso 1 1 calc GR . . . .
C48 C 0.2446(2) 0.47921(19) 0.54894(13) 0.0218(5) Uani 1 1 d . . . . .
H48 H 0.286875 0.481716 0.595694 0.026 Uiso 1 1 calc R . . . .
C49 C 0.3101(2) 0.4283(2) 0.50032(15) 0.0285(6) Uani 1 1 d . . . . .
H49A H 0.269403 0.424347 0.454253 0.043 Uiso 1 1 calc GR . . . .
H49B H 0.318253 0.360931 0.515950 0.043 Uiso 1 1 calc GR . . . .
H49C H 0.384431 0.467301 0.499772 0.043 Uiso 1 1 calc GR . . . .
C50 C 0.1303(2) 0.4178(2) 0.55134(16) 0.0336(7) Uani 1 1 d . . . . .
H50A H 0.087759 0.451720 0.581086 0.050 Uiso 1 1 calc GR . . . .
H50B H 0.139845 0.351826 0.569206 0.050 Uiso 1 1 calc GR . . . .
H50C H 0.089583 0.410302 0.505282 0.050 Uiso 1 1 calc GR . . . .
C51 C 0.4388(2) 0.93239(19) 0.75896(13) 0.0211(5) Uani 1 1 d . . . . .
C52 C 0.5370(2) 1.07397(19) 0.69775(15) 0.0273(6) Uani 1 1 d . . . . .
C53 C 0.3469(2) 1.0491(2) 0.82917(16) 0.0307(6) Uani 1 1 d . . . . .
C54 C 0.3380(3) 1.1155(2) 0.70653(15) 0.0309(6) Uani 1 1 d . . . . .
C55 C 0.5456(2) 1.1366(2) 0.82326(15) 0.0271(6) Uani 1 1 d . . . . .
C56 C 0.1178(2) 0.6507(2) 0.68912(14) 0.0228(5) Uani 1 1 d . . . . .
H56A H 0.072703 0.624118 0.725246 0.027 Uiso 1 1 calc R . . . .
H56B H 0.147664 0.594874 0.668377 0.027 Uiso 1 1 calc R . . . .
C57 C 0.0481(2) 0.7018(2) 0.63601(14) 0.0277(6) Uani 1 1 d . . . . .
H57A H -0.030888 0.669326 0.629945 0.033 Uiso 1 1 calc R . . . .
H57B H 0.078214 0.702162 0.591608 0.033 Uiso 1 1 calc R . . . .
C58 C 0.0589(2) 0.8064(2) 0.66609(15) 0.0284(6) Uani 1 1 d . . . . .
H58A H 0.044562 0.855150 0.630098 0.034 Uiso 1 1 calc R . . . .
H58B H 0.006054 0.809813 0.700209 0.034 Uiso 1 1 calc R . . . .
C59 C 0.1792(2) 0.8260(2) 0.69921(14) 0.0245(6) Uani 1 1 d . . . . .
H59A H 0.228716 0.858904 0.667109 0.029 Uiso 1 1 calc R . . . .
H59B H 0.185871 0.869344 0.740456 0.029 Uiso 1 1 calc R . . . .
C67 C 0.1618(4) 1.1495(3) 0.4963(3) 0.0490(18) Uani 0.5 1 d D U P A -1
H67A H 0.132191 1.205223 0.472626 0.073 Uiso 0.5 1 calc GR . P A -1
H67B H 0.221559 1.129062 0.472585 0.073 Uiso 0.5 1 calc GR . P A -1
H67C H 0.191999 1.170409 0.543252 0.073 Uiso 0.5 1 calc GR . P A -1
C68 C 0.0692(4) 1.0630(3) 0.4972(3) 0.0378(18) Uani 0.5 1 d DG U P A -1
C69 C 0.0533(5) 0.9865(4) 0.4479(4) 0.044(2) Uani 0.5 1 d DG U P A -1
H69 H 0.101322 0.988930 0.413259 0.053 Uiso 0.5 1 calc R . P A -1
C70 C -0.0315(6) 0.9071(4) 0.4490(5) 0.053(2) Uani 0.5 1 d DG U P A -1
H70 H -0.041516 0.855707 0.415008 0.063 Uiso 0.5 1 calc R . P A -1
C71 C -0.1019(6) 0.9020(4) 0.4993(5) 0.046(2) Uani 0.5 1 d DG U P A -1
H71 H -0.159872 0.847094 0.499988 0.055 Uiso 0.5 1 calc R . P A -1
C72 C -0.0875(5) 0.9776(4) 0.5488(4) 0.044(2) Uani 0.5 1 d DG U P A -1
H72 H -0.135675 0.974811 0.583386 0.053 Uiso 0.5 1 calc R . P A -1
C73 C -0.0028(4) 1.0566(4) 0.5473(3) 0.039(2) Uani 0.5 1 d DG U P A -1
H73 H 0.006639 1.108044 0.581234 0.047 Uiso 0.5 1 calc R . P A -1
C60 C 0.9975(4) 1.0799(4) 0.9256(2) 0.0849(17) Uani 1 1 d . . . . .
H60A H 0.948838 1.025266 0.944071 0.127 Uiso 1 1 calc GR . . . .
H60B H 0.996769 1.141668 0.951461 0.127 Uiso 1 1 calc GR . . . .
H60C H 1.074175 1.063961 0.929161 0.127 Uiso 1 1 calc GR . . . .
C61 C 0.9560(3) 1.0931(3) 0.85267(18) 0.0462(9) Uani 1 1 d . . . . .
C62 C 1.0042(3) 1.0510(2) 0.80137(18) 0.0403(8) Uani 1 1 d . . . . .
H62 H 1.064425 1.014072 0.812867 0.048 Uiso 1 1 calc R . . . .
C63 C 0.9653(3) 1.0623(3) 0.73395(19) 0.0454(8) Uani 1 1 d . . . . .
H63 H 0.998980 1.033284 0.699232 0.054 Uiso 1 1 calc R . . . .
C64 C 0.8776(3) 1.1154(3) 0.71645(18) 0.0459(8) Uani 1 1 d . . . . .
H64 H 0.850028 1.122300 0.669922 0.055 Uiso 1 1 calc R . . . .
C65 C 0.8308(3) 1.1582(3) 0.76692(18) 0.0443(8) Uani 1 1 d . . . . .
H65 H 0.771356 1.195982 0.755326 0.053 Uiso 1 1 calc R . . . .
C66 C 0.8694(3) 1.1467(3) 0.83430(19) 0.0439(8) Uani 1 1 d . . . . .
H66 H 0.835700 1.176223 0.868783 0.053 Uiso 1 1 calc R . . . .
H26 H 0.499(2) 0.6194(17) 0.5887(13) 0.009(6) Uiso 1 1 d . . . . .
H1 H 0.3797(19) 0.5786(17) 0.9175(13) 0.008(6) Uiso 1 1 d . . . . .

loop_
_atom_site_aniso_label
_atom_site_aniso_U_11
_atom_site_aniso_U_22
_atom_site_aniso_U_33
_atom_site_aniso_U_23
_atom_site_aniso_U_13
_atom_site_aniso_U_12
Yb 0.01212(5) 0.01242(5) 0.01253(5) 0.00006(3) 0.00207(3) 0.00255(3)
Mn 0.0277(2) 0.01342(18) 0.0253(2) -0.00130(16) 0.00011(17) 0.00305(16)
O1 0.0282(10) 0.0133(8) 0.0222(9) -0.0003(7) -0.0006(8) 0.0014(7)
O2 0.0403(12) 0.0345(12) 0.0319(12) 0.0022(9) 0.0079(10) 0.0016(10)
O3 0.0377(13) 0.0580(15) 0.0395(14) 0.0000(12) 0.0097(11) 0.0022(11)
O4 0.0527(14) 0.0396(13) 0.0398(13) -0.0073(11) -0.0110(11) 0.0261(11)
O5 0.0356(11) 0.0254(10) 0.0355(12) -0.0084(9) 0.0005(10) -0.0031(9)
O6 0.0168(8) 0.0177(8) 0.0227(9) 0.0007(7) 0.0021(7) 0.0037(7)
N1 0.0137(9) 0.0174(10) 0.0160(10) 0.0023(8) 0.0043(8) 0.0017(8)
N2 0.0132(9) 0.0168(10) 0.0173(10) 0.0002(8) 0.0017(8) 0.0042(8)
N3 0.0157(10) 0.0158(10) 0.0144(10) 0.0011(8) 0.0008(8) 0.0046(8)
N4 0.0126(9) 0.0179(10) 0.0143(10) -0.0002(8) 0.0010(8) 0.0022(8)
C1 0.0192(12) 0.0182(12) 0.0159(12) 0.0025(10) 0.0048(10) 0.0074(10)
C2 0.0132(11) 0.0208(12) 0.0137(11) 0.0051(9) 0.0014(9) 0.0009(9)
C3 0.0197(12) 0.0218(13) 0.0193(12) 0.0019(10) 0.0049(10) 0.0034(10)
C4 0.0197(13) 0.0230(13) 0.0270(14) 0.0019(11) 0.0038(11) -0.0022(10)
C5 0.0162(12) 0.0324(15) 0.0279(14) 0.0030(12) 0.0082(11) 0.0001(11)
C6 0.0205(13) 0.0318(15) 0.0238(14) 0.0011(11) 0.0081(11) 0.0075(11)
C7 0.0194(12) 0.0223(13) 0.0203(13) 0.0019(10) 0.0041(10) 0.0049(10)
C8 0.0202(12) 0.0216(13) 0.0238(13) -0.0007(11) 0.0053(11) 0.0055(10)
C9 0.0331(15) 0.0315(15) 0.0257(15) -0.0019(12) 0.0034(12) 0.0047(13)
C10 0.0327(15) 0.0281(15) 0.0301(15) 0.0015(12) 0.0035(12) 0.0081(12)
C11 0.0263(14) 0.0197(13) 0.0312(15) -0.0033(11) 0.0133(12) -0.0022(11)
C12 0.070(3) 0.079(3) 0.0305(18) -0.0165(18) -0.0081(17) 0.055(2)
C13 0.061(2) 0.059(2) 0.0296(18) -0.0122(16) -0.0022(16) 0.0263(19)
C14 0.0142(11) 0.0213(12) 0.0136(11) 0.0026(9) 0.0024(9) 0.0037(9)
C15 0.0186(12) 0.0221(13) 0.0183(12) 0.0026(10) 0.0016(10) 0.0023(10)
C16 0.0216(13) 0.0324(15) 0.0203(13) -0.0037(11) -0.0018(11) -0.0009(11)
C17 0.0181(13) 0.0449(17) 0.0185(13) -0.0003(12) -0.0037(10) 0.0081(12)
C18 0.0190(12) 0.0370(15) 0.0192(13) 0.0037(11) 0.0031(10) 0.0126(11)
C19 0.0143(11) 0.0262(13) 0.0170(12) 0.0035(10) 0.0025(10) 0.0049(10)
C20 0.0212(13) 0.0235(13) 0.0210(13) 0.0016(11) 0.0018(10) 0.0097(10)
C21 0.0276(14) 0.0273(15) 0.0397(17) -0.0014(13) 0.0150(13) 0.0050(12)
C22 0.0274(14) 0.0257(14) 0.0212(13) 0.0057(11) 0.0079(11) 0.0106(11)
C23 0.0334(15) 0.0206(13) 0.0219(13) -0.0011(11) -0.0066(11) 0.0043(11)
C24 0.0278(16) 0.0250(15) 0.070(2) -0.0018(16) 0.0071(16) 0.0051(13)
C25 0.0491(19) 0.0253(15) 0.0381(18) -0.0017(13) 0.0105(15) -0.0011(14)
C26 0.0161(11) 0.0132(11) 0.0174(12) -0.0004(9) 0.0048(10) 0.0009(9)
C27 0.0149(11) 0.0223(12) 0.0138(11) 0.0025(10) 0.0050(9) 0.0078(10)
C28 0.0141(11) 0.0246(13) 0.0165(12) 0.0047(10) 0.0056(9) 0.0050(10)
C29 0.0114(11) 0.0312(14) 0.0204(13) 0.0033(11) 0.0013(10) 0.0041(10)
C30 0.0144(12) 0.0320(15) 0.0275(14) 0.0083(12) 0.0060(11) 0.0114(11)
C31 0.0244(13) 0.0251(13) 0.0208(13) 0.0036(11) 0.0082(11) 0.0111(11)
C32 0.0189(12) 0.0217(12) 0.0146(11) 0.0048(10) 0.0081(10) 0.0058(10)
C33 0.0238(13) 0.0183(12) 0.0206(13) -0.0005(10) 0.0059(11) 0.0068(10)
C34 0.0325(15) 0.0195(13) 0.0345(16) -0.0066(12) 0.0095(13) 0.0054(11)
C35 0.0214(13) 0.0289(14) 0.0257(14) -0.0012(12) 0.0073(11) -0.0012(11)
C36 0.0138(12) 0.0249(13) 0.0284(14) -0.0043(11) 0.0037(11) 0.0013(10)
C37 0.0193(13) 0.0373(16) 0.0367(17) -0.0102(13) 0.0049(12) 0.0003(12)
C38 0.0315(16) 0.0248(14) 0.0426(18) 0.0017(13) -0.0040(14) 0.0026(12)
C39 0.0151(11) 0.0236(12) 0.0141(11) 0.0005(10) 0.0052(9) 0.0074(10)
C40 0.0147(11) 0.0235(13) 0.0164(12) 0.0000(10) 0.0045(10) 0.0032(10)
C41 0.0162(12) 0.0294(14) 0.0182(12) -0.0042(11) 0.0010(10) 0.0032(10)
C42 0.0220(13) 0.0338(15) 0.0168(12) -0.0004(11) -0.0022(10) 0.0092(11)
C43 0.0261(13) 0.0217(13) 0.0207(13) 0.0038(11) 0.0033(11) 0.0083(11)
C44 0.0170(12) 0.0228(13) 0.0173(12) 0.0002(10) 0.0052(10) 0.0055(10)
C45 0.0247(13) 0.0180(12) 0.0181(12) 0.0007(10) 0.0023(10) 0.0062(10)
C46 0.0268(14) 0.0253(14) 0.0237(14) 0.0005(11) 0.0028(11) 0.0010(11)
C47 0.0354(15) 0.0216(13) 0.0247(14) 0.0028(11) 0.0032(12) 0.0098(12)
C48 0.0211(13) 0.0225(13) 0.0200(13) -0.0012(10) -0.0006(10) -0.0007(10)
C49 0.0354(16) 0.0229(14) 0.0271(15) -0.0046(12) 0.0038(12) 0.0043(12)
C50 0.0284(15) 0.0341(16) 0.0345(17) 0.0020(13) 0.0024(13) -0.0078(13)
C51 0.0224(13) 0.0216(13) 0.0180(12) -0.0014(10) -0.0009(10) 0.0015(10)
C52 0.0348(15) 0.0159(13) 0.0291(15) 0.0006(11) -0.0038(13) 0.0026(11)
C53 0.0309(15) 0.0226(14) 0.0361(17) -0.0030(12) -0.0041(13) 0.0021(12)
C54 0.0402(17) 0.0211(14) 0.0319(16) -0.0074(12) 0.0023(13) 0.0084(12)
C55 0.0349(16) 0.0160(12) 0.0319(16) 0.0027(12) 0.0089(13) 0.0046(11)
C56 0.0158(12) 0.0250(13) 0.0268(14) -0.0009(11) 0.0008(11) 0.0015(10)
C57 0.0185(13) 0.0449(17) 0.0202(13) 0.0032(12) 0.0026(11) 0.0062(12)
C58 0.0202(13) 0.0393(16) 0.0286(15) 0.0095(13) 0.0035(11) 0.0135(12)
C59 0.0217(13) 0.0243(13) 0.0302(15) 0.0088(12) 0.0052(11) 0.0101(11)
C67 0.071(5) 0.032(4) 0.044(4) 0.002(3) -0.002(4) 0.015(3)
C68 0.046(5) 0.035(4) 0.032(4) 0.004(3) -0.012(4) 0.017(3)
C69 0.043(6) 0.051(6) 0.039(4) -0.005(4) -0.004(4) 0.021(4)
C70 0.051(5) 0.051(6) 0.054(5) -0.015(5) -0.015(4) 0.019(4)
C71 0.035(5) 0.048(5) 0.053(5) 0.003(4) -0.019(3) 0.019(4)
C72 0.045(5) 0.049(5) 0.042(4) 0.008(4) -0.008(4) 0.025(4)
C73 0.052(6) 0.038(5) 0.029(4) 0.000(4) -0.009(4) 0.022(4)
C60 0.063(3) 0.154(5) 0.037(2) 0.007(3) -0.004(2) 0.024(3)
C61 0.0363(18) 0.058(2) 0.0379(19) 0.0008(17) -0.0045(15) -0.0059(17)
C62 0.0390(18) 0.0356(17) 0.044(2) 0.0011(15) 0.0009(15) 0.0005(14)
C63 0.052(2) 0.0383(19) 0.046(2) 0.0000(16) 0.0037(17) 0.0088(16)
C64 0.053(2) 0.051(2) 0.0343(18) 0.0068(16) 0.0007(16) 0.0105(17)
C65 0.0403(19) 0.046(2) 0.046(2) -0.0014(17) 0.0035(16) 0.0039(16)
C66 0.0287(16) 0.056(2) 0.045(2) -0.0060(17) 0.0042(15) -0.0017(15)

loop_
_atom_type_symbol
_atom_type_description
_atom_type_scat_dispersion_real
_atom_type_scat_dispersion_imag
_atom_type_scat_source
C C 0.0033 0.0016 'International Tables Vol C Tables 4.2.6.8 and 6.1.1.4'
H H 0.0000 0.0000 'International Tables Vol C Tables 4.2.6.8 and 6.1.1.4'
Mn Mn 0.3368 0.7283 'International Tables Vol C Tables 4.2.6.8 and 6.1.1.4'
N N 0.0061 0.0033 'International Tables Vol C Tables 4.2.6.8 and 6.1.1.4'
O O 0.0106 0.0060 'International Tables Vol C Tables 4.2.6.8 and 6.1.1.4'
Yb Yb -0.3850 5.5486 'International Tables Vol C Tables 4.2.6.8 and 6.1.1.4'

loop_
_geom_angle_atom_site_label_1
_geom_angle_atom_site_label_2
_geom_angle_atom_site_label_3
_geom_angle
O1 Yb O6 82.26(6)
O1 Yb N1 122.99(7)
O1 Yb N2 92.51(7)
O1 Yb N3 106.12(7)
O1 Yb N4 101.02(7)
O1 Yb C1 108.80(7)
O1 Yb C26 103.52(7)
O6 Yb N2 129.16(6)
O6 Yb N4 80.23(6)
O6 Yb C1 105.86(6)
O6 Yb C26 109.20(7)
N1 Yb O6 82.07(6)
N1 Yb N2 58.85(7)
N1 Yb N3 121.57(7)
N1 Yb N4 129.34(7)
N1 Yb C1 29.48(7)
N1 Yb C26 133.39(7)
N2 Yb N4 149.38(7)
N2 Yb C1 29.40(7)
N2 Yb C26 121.08(7)
N3 Yb O6 138.03(7)
N3 Yb N2 92.11(7)
N3 Yb N4 57.85(7)
N3 Yb C1 109.66(7)
N3 Yb C26 28.99(7)
N4 Yb C1 150.07(7)
N4 Yb C26 28.98(7)
C1 Yb C26 134.73(7)
C51 Mn C52 89.71(12)
C51 Mn C53 91.58(12)
C51 Mn C54 118.61(13)
C51 Mn C55 120.04(13)
C52 Mn C53 178.53(13)
C52 Mn C55 90.63(12)
C54 Mn C52 90.03(13)
C54 Mn C53 89.96(13)
C54 Mn C55 121.34(13)
C55 Mn C53 88.12(12)
C51 O1 Yb 166.23(18)
C56 O6 Yb 117.72(13)
C56 O6 C59 109.11(19)
C59 O6 Yb 129.36(14)
C1 N1 Yb 92.66(14)
C1 N1 C2 117.2(2)
C2 N1 Yb 147.44(16)
C1 N2 Yb 90.04(15)
C1 N2 C14 117.4(2)
C14 N2 Yb 152.17(14)
C26 N3 Yb 93.38(14)
C26 N3 C27 119.17(19)
C27 N3 Yb 147.32(15)
C26 N4 Yb 91.30(15)
C26 N4 C39 121.20(19)
C39 N4 Yb 147.09(15)
N1 C1 Yb 57.86(12)
N2 C1 Yb 60.55(13)
N2 C1 N1 118.3(2)
C3 C2 N1 118.8(2)
C3 C2 C7 120.9(2)
C7 C2 N1 120.3(2)
C2 C3 C11 122.4(2)
C4 C3 C2 118.8(2)
C4 C3 C11 118.8(2)
C5 C4 C3 120.8(2)
C6 C5 C4 120.0(2)
C5 C6 C7 121.7(2)
C2 C7 C8 123.9(2)
C6 C7 C2 117.8(2)
C6 C7 C8 118.3(2)
C7 C8 C9 112.1(2)
C7 C8 C10 111.1(2)
C10 C8 C9 109.9(2)
C12 C11 C3 110.8(2)
C12 C11 C13 109.4(3)
C13 C11 C3 112.9(2)
C15 C14 N2 120.0(2)
C19 C14 N2 119.3(2)
C19 C14 C15 120.6(2)
C14 C15 C23 121.2(2)
C16 C15 C14 118.2(2)
C16 C15 C23 120.5(2)
C17 C16 C15 121.8(3)
C18 C17 C16 119.5(2)
C17 C18 C19 121.4(3)
C14 C19 C20 122.9(2)
C18 C19 C14 118.5(2)
C18 C19 C20 118.6(2)
C19 C20 C21 111.3(2)
C19 C20 C22 112.1(2)
C22 C20 C21 109.2(2)
C15 C23 C24 110.5(2)
C15 C23 C25 114.6(2)
C24 C23 C25 108.9(2)
N3 C26 Yb 57.62(12)
N4 C26 Yb 59.72(12)
N4 C26 N3 117.0(2)
C28 C27 N3 118.7(2)
C28 C27 C32 121.7(2)
C32 C27 N3 119.6(2)
C27 C28 C36 120.8(2)
C29 C28 C27 117.8(2)
C29 C28 C36 121.4(2)
C30 C29 C28 121.2(2)
C31 C30 C29 120.1(2)
C30 C31 C32 121.3(2)
C27 C32 C33 121.3(2)
C31 C32 C27 117.8(2)
C31 C32 C33 120.8(2)
C32 C33 C34 114.2(2)
C32 C33 C35 111.6(2)
C35 C33 C34 109.3(2)
C28 C36 C37 114.0(2)
C28 C36 C38 110.7(2)
C37 C36 C38 109.5(2)
C40 C39 N4 120.3(2)
C40 C39 C44 120.2(2)
C44 C39 N4 119.4(2)
C39 C40 C48 122.7(2)
C41 C40 C39 118.7(2)
C41 C40 C48 118.6(2)
C42 C41 C40 121.5(3)
C43 C42 C41 119.6(2)
C42 C43 C44 121.6(2)
C39 C44 C45 121.3(2)
C43 C44 C39 118.3(2)
C43 C44 C45 120.3(2)
C44 C45 C46 109.4(2)
C44 C45 C47 113.2(2)
C46 C45 C47 109.4(2)
C40 C48 C49 110.0(2)
C50 C48 C40 112.4(2)
C50 C48 C49 109.7(2)
O1 C51 Mn 178.4(2)
O2 C52 Mn 177.9(2)
O3 C53 Mn 179.1(3)
O4 C54 Mn 176.9(3)
O5 C55 Mn 176.1(3)
O6 C56 C57 105.4(2)
C56 C57 C58 102.4(2)
C59 C58 C57 103.5(2)
O6 C59 C58 105.4(2)
C69 C68 C67 120.9
C73 C68 C67 121.1
C73 C68 C69 117.9
C70 C69 C68 120.8
C69 C70 C71 120.4
C70 C71 C72 119.7
C73 C72 C71 119.6
C72 C73 C68 121.7
C62 C61 C60 120.3(4)
C66 C61 C60 121.3(4)
C66 C61 C62 118.3(3)
C63 C62 C61 120.5(3)
C62 C63 C64 120.4(3)
C65 C64 C63 119.3(3)
C64 C65 C66 120.3(3)
C65 C66 C61 121.2(3)

loop_
_geom_bond_atom_site_label_1
_geom_bond_atom_site_label_2
_geom_bond_distance
Yb O1 2.1924(17)
Yb O6 2.3076(17)
Yb N1 2.2801(19)
Yb N2 2.342(2)
Yb N3 2.3000(18)
Yb N4 2.3483(19)
Yb C1 2.690(2)
Yb C26 2.719(2)
Mn C51 1.725(3)
Mn C52 1.829(3)
Mn C53 1.835(3)
Mn C54 1.824(3)
Mn C55 1.831(3)
O1 C51 1.211(3)
O2 C52 1.148(3)
O3 C53 1.138(3)
O4 C54 1.149(4)
O5 C55 1.147(3)
O6 C56 1.464(3)
O6 C59 1.465(3)
N1 C1 1.325(3)
N1 C2 1.436(3)
N2 C1 1.321(3)
N2 C14 1.439(3)
N3 C26 1.320(3)
N3 C27 1.427(3)
N4 C26 1.318(3)
N4 C39 1.433(3)
C2 C3 1.400(3)
C2 C7 1.407(3)
C3 C4 1.394(3)
C3 C11 1.519(3)
C4 C5 1.379(4)
C5 C6 1.371(4)
C6 C7 1.396(3)
C7 C8 1.519(4)
C8 C9 1.527(4)
C8 C10 1.526(4)
C11 C12 1.506(4)
C11 C13 1.508(4)
C14 C15 1.411(3)
C14 C19 1.406(3)
C15 C16 1.388(4)
C15 C23 1.510(4)
C16 C17 1.383(4)
C17 C18 1.377(4)
C18 C19 1.397(4)
C19 C20 1.516(4)
C20 C21 1.537(4)
C20 C22 1.518(3)
C23 C24 1.522(4)
C23 C25 1.527(4)
C27 C28 1.403(4)
C27 C32 1.409(3)
C28 C29 1.389(3)
C28 C36 1.513(3)
C29 C30 1.381(4)
C30 C31 1.380(4)
C31 C32 1.383(3)
C32 C33 1.523(4)
C33 C34 1.528(3)
C33 C35 1.524(3)
C36 C37 1.522(4)
C36 C38 1.530(4)
C39 C40 1.401(3)
C39 C44 1.413(3)
C40 C41 1.394(4)
C40 C48 1.521(4)
C41 C42 1.375(4)
C42 C43 1.372(4)
C43 C44 1.397(4)
C44 C45 1.519(4)
C45 C46 1.532(3)
C45 C47 1.535(3)
C48 C49 1.537(3)
C48 C50 1.519(3)
C56 C57 1.503(4)
C57 C58 1.516(4)
C58 C59 1.515(4)
C67 C68 1.5060
C68 C69 1.3945
C68 C73 1.3923
C69 C70 1.3803
C70 C71 1.3817
C71 C72 1.3897
C72 C73 1.3774
C60 C61 1.489(5)
C61 C62 1.388(5)
C61 C66 1.376(5)
C62 C63 1.376(5)
C63 C64 1.380(5)
C64 C65 1.370(5)
C65 C66 1.376(5)
